data_7107046
loop_
_publ_author_name
'Hassanatu B. Mansaray'
'Alexander D.R. Rowe'
'Nicholas Phillips'
'Jochen Niemeyer'
'Michael Kelly'
'David A. Addy'
'Joshua I. Bates'
'Simon Aldridge'

_publ_section_related_literature
;
?
;
_publ_section_title
;
 Modelling fundamental arene-borane contacts: spontaneous formation of a
 dibromoborenium cation driven by interaction between a borane Lewis acid
 and an arene p system
;
_journal_name_full Chem.Commun.
_journal_page_first 12295
_journal_paper_doi 10.1039/c1cc15259a
_journal_volume 47
_journal_year 2011
_chemical_formula_moiety 'C22 H28 Al1 Cl3 N2'
_chemical_formula_sum 'C22 H28 Al Cl3 N2'
_chemical_formula_weight 453.82
_space_group_IT_number 14
_symmetry_cell_setting monoclinic
_symmetry_space_group_name_Hall '-P 2yn'
_symmetry_space_group_name_H-M 'P 1 21/n 1'
_atom_sites_solution_hydrogens geom
_atom_sites_solution_primary direct
_audit_creation_date 11-05-23
_audit_creation_method CRYSTALS_ver_14.06
_cell_angle_alpha 90
_cell_angle_beta 106.3555(11)
_cell_angle_gamma 90
_cell_formula_units_Z 4
_cell_length_a 9.3474(2)
_cell_length_b 16.2628(4)
_cell_length_c 15.8953(4)
_cell_measurement_reflns_used 5314
_cell_measurement_temperature 150
_cell_measurement_theta_max 27
_cell_measurement_theta_min 5
_cell_volume 2318.54(10)
_computing_cell_refinement 'DENZO/SCALEPACK (Otwinowski & Minor, 1997)'
_computing_data_collection 'COLLECT (Nonius, 2001).'
_computing_data_reduction 'DENZO/SCALEPACK (Otwinowski & Minor, 1997)'
_computing_molecular_graphics 'CAMERON (Watkin et al., 1996)'
_computing_publication_material 'CRYSTALS (Betteridge et al., 2003)'
_computing_structure_refinement 'CRYSTALS (Betteridge et al., 2003)'
_computing_structure_solution 'Superflip (Palatinus & Chapuis, 2007)'
_diffrn_ambient_temperature 150
_diffrn_measured_fraction_theta_full 0.993
_diffrn_measured_fraction_theta_max 0.990
_diffrn_measurement_device Area
_diffrn_measurement_device_type 'Nonius KappaCCD'
_diffrn_measurement_method \w
_diffrn_radiation_monochromator graphite
_diffrn_radiation_type 'Mo K\a'
_diffrn_radiation_wavelength 0.71073
_diffrn_reflns_av_R_equivalents 0.141
_diffrn_reflns_limit_h_max 12
_diffrn_reflns_limit_h_min -12
_diffrn_reflns_limit_k_max 20
_diffrn_reflns_limit_k_min -21
_diffrn_reflns_limit_l_max 20
_diffrn_reflns_limit_l_min -20
_diffrn_reflns_number 10229
_diffrn_reflns_theta_full 26.957
_diffrn_reflns_theta_max 27.507
_diffrn_reflns_theta_min 5.136
_diffrn_standards_number 0
_exptl_absorpt_coefficient_mu 0.444
_exptl_absorpt_correction_T_max 0.97
_exptl_absorpt_correction_T_min 0.95
_exptl_absorpt_correction_type multi-scan
_exptl_absorpt_process_details 'DENZO/SCALEPACK (Otwinowski & Minor, 1997)'
_exptl_crystal_colour colourless
_exptl_crystal_density_diffrn 1.300
_exptl_crystal_density_method 'not measured'
_exptl_crystal_description block
_exptl_crystal_F_000 952
_exptl_crystal_size_max 0.160
_exptl_crystal_size_mid 0.120
_exptl_crystal_size_min 0.080
_refine_diff_density_max 0.68
_refine_diff_density_min -0.53
_refine_ls_extinction_method None
_refine_ls_goodness_of_fit_ref 1.0303
_refine_ls_hydrogen_treatment none
_refine_ls_matrix_type full
_refine_ls_number_parameters 253
_refine_ls_number_reflns 5285
_refine_ls_number_restraints 0
_refine_ls_R_factor_all 0.0816
_refine_ls_R_factor_gt 0.0527
_refine_ls_shift/su_max 0.0005462
_refine_ls_shift/su_mean 0.0000336
_refine_ls_structure_factor_coef Fsqd
_refine_ls_weighting_details
;
Method= Modified Sheldrick
w=1/[\s^2^(F^2^) + ( 0.10P)^2^ + 0.00P]
,where P=p(6)*max(Fo^2^,0) + (1-p(6))Fc^2^
;
_refine_ls_weighting_scheme calc
_refine_ls_wR_factor_all 0.1590
_refine_ls_wR_factor_gt 0.1440
_refine_ls_wR_factor_ref 0.1590
_reflns_limit_h_max 11
_reflns_limit_h_min -12
_reflns_limit_k_max 21
_reflns_limit_k_min 0
_reflns_limit_l_max 20
_reflns_limit_l_min 0
_reflns_number_gt 3814
_reflns_number_total 5285
_reflns_threshold_expression I>2.0\s(I)
_oxford_diffrn_Wilson_B_factor 2.73
_oxford_diffrn_Wilson_scale 32.86
_oxford_refine_ls_r_factor_ref 0.0816
_oxford_refine_ls_scale 0.2800(4)
_oxford_reflns_number_all 5285
_oxford_reflns_threshold_expression_ref I>-3.0\s(I)
_oxford_structure_analysis_title '5120855 041armk11'
_cod_data_source_file c1cc15259a.txt
_cod_data_source_block LNHCAlCl3
_cod_original_sg_symbol_H-M 'P 21/n '
_cod_original_formula_sum 'C22 H28 Al1 Cl3 N2'
_cod_database_code 7107046

loop_
_symmetry_equiv_pos_as_xyz
x,y,z
-x,-y,-z
x+1/2,-y+1/2,z+1/2
-x+1/2,y+1/2,-z+1/2

loop_
_atom_site_label
_atom_site_type_symbol
_atom_site_fract_x
_atom_site_fract_y
_atom_site_fract_z
_atom_site_U_iso_or_equiv
_atom_site_occupancy
_atom_site_adp_type
_atom_site_refinement_flags_posn
Cl1 Cl 0.70133(8) 0.76555(4) 0.16358(4) 0.0368 1.0000 Uani .
Al2 Al 0.72500(8) 0.71817(4) 0.29287(5) 0.0254 1.0000 Uani .
Cl3 Cl 0.60141(12) 0.80246(4) 0.34638(7) 0.0654 1.0000 Uani .
Cl4 Cl 0.95632(8) 0.72157(5) 0.36129(5) 0.0475 1.0000 Uani .
C5 C 0.6589(3) 0.59718(14) 0.30099(14) 0.0234 1.0000 Uani .
N6 N 0.6556(2) 0.54309(12) 0.23659(13) 0.0286 1.0000 Uani .
C7 C 0.6103(4) 0.45616(16) 0.23687(19) 0.0467 1.0000 Uani .
C8 C 0.5112(4) 0.44432(18) 0.29570(18) 0.0473 1.0000 Uani .
C9 C 0.5863(4) 0.48205(16) 0.38383(17) 0.0396 1.0000 Uani .
N10 N 0.6250(2) 0.56851(12) 0.37254(12) 0.0271 1.0000 Uani .
C11 C 0.6294(3) 0.62067(14) 0.44775(15) 0.0253 1.0000 Uani .
C12 C 0.4968(3) 0.65498(14) 0.45470(15) 0.0254 1.0000 Uani .
C13 C 0.3501(3) 0.64015(19) 0.38478(18) 0.0407 1.0000 Uani .
C14 C 0.5001(3) 0.70201(15) 0.52809(16) 0.0278 1.0000 Uani .
C15 C 0.6325(3) 0.71450(14) 0.59398(15) 0.0268 1.0000 Uani .
C16 C 0.6363(3) 0.76767(17) 0.67232(17) 0.0393 1.0000 Uani .
C17 C 0.7597(3) 0.67653(15) 0.58661(16) 0.0288 1.0000 Uani .
C18 C 0.7620(3) 0.62792(15) 0.51492(16) 0.0286 1.0000 Uani .
C19 C 0.9017(3) 0.58214(19) 0.51417(19) 0.0413 1.0000 Uani .
C20 C 0.6956(3) 0.56483(14) 0.15817(15) 0.0254 1.0000 Uani .
C21 C 0.8426(3) 0.55279(15) 0.15558(16) 0.0302 1.0000 Uani .
C22 C 0.9635(3) 0.52432(19) 0.2346(2) 0.0455 1.0000 Uani .
C23 C 0.8741(3) 0.56835(16) 0.07676(18) 0.0363 1.0000 Uani .
C24 C 0.7662(3) 0.59460(16) 0.00304(17) 0.0351 1.0000 Uani .
C25 C 0.8034(4) 0.6100(2) -0.0822(2) 0.0529 1.0000 Uani .
C26 C 0.6208(3) 0.60489(15) 0.00781(16) 0.0318 1.0000 Uani .
C27 C 0.5832(3) 0.58927(14) 0.08474(15) 0.0262 1.0000 Uani .
C28 C 0.4257(3) 0.60360(17) 0.08793(18) 0.0366 1.0000 Uani .
H71 H 0.6991 0.4235 0.2591 0.0578 1.0000 Uiso R
H72 H 0.5602 0.4398 0.1777 0.0574 1.0000 Uiso R
H81 H 0.4122 0.4693 0.2691 0.0582 1.0000 Uiso R
H82 H 0.5045 0.3864 0.3037 0.0589 1.0000 Uiso R
H92 H 0.6788 0.4516 0.4120 0.0487 1.0000 Uiso R
H91 H 0.5213 0.4803 0.4219 0.0483 1.0000 Uiso R
H131 H 0.2696 0.6707 0.3964 0.0621 1.0000 Uiso R
H132 H 0.3619 0.6560 0.3287 0.0620 1.0000 Uiso R
H133 H 0.3240 0.5821 0.3833 0.0629 1.0000 Uiso R
H141 H 0.4105 0.7267 0.5323 0.0324 1.0000 Uiso R
H161 H 0.7001 0.7450 0.7260 0.0586 1.0000 Uiso R
H163 H 0.6736 0.8214 0.6648 0.0588 1.0000 Uiso R
H162 H 0.5357 0.7740 0.6788 0.0587 1.0000 Uiso R
H171 H 0.8490 0.6826 0.6312 0.0341 1.0000 Uiso R
H191 H 0.9939 0.6133 0.5428 0.0627 1.0000 Uiso R
H193 H 0.8988 0.5690 0.4541 0.0623 1.0000 Uiso R
H192 H 0.9015 0.5304 0.5464 0.0623 1.0000 Uiso R
H221 H 1.0570 0.5267 0.2213 0.0688 1.0000 Uiso R
H223 H 0.9737 0.5586 0.2858 0.0697 1.0000 Uiso R
H222 H 0.9488 0.4686 0.2493 0.0686 1.0000 Uiso R
H231 H 0.9750 0.5627 0.0733 0.0432 1.0000 Uiso R
H251 H 0.7371 0.6508 -0.1181 0.0775 1.0000 Uiso R
H253 H 0.9051 0.6293 -0.0673 0.0780 1.0000 Uiso R
H252 H 0.7962 0.5592 -0.1143 0.0771 1.0000 Uiso R
H261 H 0.5459 0.6225 -0.0431 0.0397 1.0000 Uiso R
H282 H 0.3611 0.6154 0.0313 0.0570 1.0000 Uiso R
H281 H 0.4270 0.6512 0.1249 0.0566 1.0000 Uiso R
H283 H 0.3884 0.5580 0.1123 0.0569 1.0000 Uiso R

loop_
_atom_site_aniso_label
_atom_site_aniso_U_11
_atom_site_aniso_U_22
_atom_site_aniso_U_33
_atom_site_aniso_U_23
_atom_site_aniso_U_13
_atom_site_aniso_U_12
Cl1 0.0519(4) 0.0264(3) 0.0335(4) 0.0025(2) 0.0142(3) -0.0064(3)
Al2 0.0296(4) 0.0194(3) 0.0315(4) -0.0021(3) 0.0158(3) -0.0013(3)
Cl3 0.1085(7) 0.0263(4) 0.0958(7) 0.0143(4) 0.0851(6) 0.0205(4)
Cl4 0.0353(4) 0.0541(5) 0.0489(4) -0.0059(3) 0.0049(3) -0.0156(3)
C5 0.0255(12) 0.0223(11) 0.0228(11) 0.0024(9) 0.0073(9) 0.0028(9)
N6 0.0458(13) 0.0192(10) 0.0254(10) -0.0016(8) 0.0174(9) -0.0040(9)
C7 0.091(2) 0.0231(13) 0.0349(15) -0.0048(11) 0.0320(16) -0.0108(14)
C8 0.078(2) 0.0347(14) 0.0354(15) -0.0061(12) 0.0261(15) -0.0259(15)
C9 0.067(2) 0.0266(13) 0.0281(14) 0.0000(10) 0.0191(13) -0.0100(12)
N10 0.0396(12) 0.0214(10) 0.0225(10) 0.0006(8) 0.0125(9) -0.0012(8)
C11 0.0388(13) 0.0198(11) 0.0202(11) 0.0012(9) 0.0133(10) 0.0002(9)
C12 0.0286(12) 0.0262(12) 0.0228(12) 0.0060(9) 0.0097(9) -0.0006(10)
C13 0.0334(15) 0.0514(17) 0.0348(15) 0.0027(13) 0.0054(12) -0.0011(13)
C14 0.0295(13) 0.0286(12) 0.0303(13) 0.0077(10) 0.0162(10) 0.0030(10)
C15 0.0386(14) 0.0218(11) 0.0255(12) 0.0011(9) 0.0180(10) -0.0007(10)
C16 0.0541(17) 0.0361(15) 0.0340(15) -0.0090(12) 0.0225(13) -0.0036(12)
C17 0.0299(13) 0.0290(12) 0.0251(12) 0.0007(10) 0.0037(10) 0.0008(10)
C18 0.0310(13) 0.0275(12) 0.0278(12) 0.0030(10) 0.0093(10) 0.0066(10)
C19 0.0385(15) 0.0470(16) 0.0370(15) -0.0022(13) 0.0083(12) 0.0171(13)
C20 0.0372(14) 0.0182(11) 0.0249(12) 0.0003(9) 0.0154(10) -0.0003(9)
C21 0.0355(14) 0.0243(11) 0.0318(13) -0.0061(10) 0.0113(11) 0.0014(10)
C22 0.0452(17) 0.0413(16) 0.0469(17) -0.0086(13) 0.0082(13) 0.0114(13)
C23 0.0349(14) 0.0343(14) 0.0456(16) -0.0129(12) 0.0214(12) -0.0051(11)
C24 0.0499(16) 0.0324(13) 0.0295(13) -0.0088(11) 0.0218(12) -0.0133(12)
C25 0.078(2) 0.0530(19) 0.0412(17) -0.0090(14) 0.0394(17) -0.0233(17)
C26 0.0428(15) 0.0265(13) 0.0261(12) -0.0012(10) 0.0098(11) -0.0078(11)
C27 0.0342(13) 0.0198(11) 0.0272(12) -0.0013(9) 0.0125(10) -0.0012(10)
C28 0.0356(15) 0.0342(14) 0.0417(15) -0.0009(11) 0.0136(12) -0.0006(11)

loop_
_atom_type_symbol
_atom_type_scat_dispersion_real
_atom_type_scat_dispersion_imag
_atom_type_scat_Cromer_Mann_a1
_atom_type_scat_Cromer_Mann_b1
_atom_type_scat_Cromer_Mann_a2
_atom_type_scat_Cromer_Mann_b2
_atom_type_scat_Cromer_Mann_a3
_atom_type_scat_Cromer_Mann_b3
_atom_type_scat_Cromer_Mann_a4
_atom_type_scat_Cromer_Mann_b4
_atom_type_scat_Cromer_Mann_c
_atom_type_scat_source
C 0.0033 0.0016 2.3100 20.8439 1.0200 10.2075 1.5886 0.5687 0.8650 51.6512 0.2156 'International Tables Vol C 4.2.6.8 and 6.1.1.4'
H 0.0000 0.0000 0.4930 10.5109 0.3229 26.1257 0.1402 3.1424 0.0408 57.7998 0.0030 'International Tables Vol C 4.2.6.8 and 6.1.1.4'
N 0.0061 0.0033 12.2126 0.0057 3.1322 9.8933 2.0125 28.9975 1.1663 0.5826 -11.5290 'International Tables Vol C 4.2.6.8 and 6.1.1.4'
B 0.0013 0.0007 2.0545 23.2185 1.3326 1.0210 1.0979 60.3498 0.7068 0.1403 -0.1932 'International Tables Vol C 4.2.6.8 and 6.1.1.4'
Al 0.0645 0.0514 6.4202 3.0387 1.9002 0.7426 1.5936 31.5472 1.9646 85.0886 1.1151 'International Tables Vol C 4.2.6.8 and 6.1.1.4'
Cl 0.1484 0.1585 11.4604 0.0104 7.1964 1.1662 6.2556 18.5194 1.6455 47.7784 -9.5574 'International Tables Vol C 4.2.6.8 and 6.1.1.4'
Br -0.2901 2.4595 17.1789 2.1723 5.2358 16.5796 5.6377 0.2609 3.9851 41.4328 2.9557 'International Tables Vol C 4.2.6.8 and 6.1.1.4'

loop_
_geom_angle_atom_site_label_1
_geom_angle_atom_site_label_2
_geom_angle_atom_site_label_3
_geom_angle
_geom_angle_publ_flag
Cl1 Al2 Cl3 103.37(4) yes
Cl1 Al2 Cl4 107.19(4) yes
Cl3 Al2 Cl4 111.59(5) yes
Cl1 Al2 C5 116.56(7) yes
Cl3 Al2 C5 112.49(7) yes
Cl4 Al2 C5 105.65(7) yes
Al2 C5 N6 121.09(16) yes
Al2 C5 N10 121.68(16) yes
N6 C5 N10 117.1(2) yes
C5 N6 C7 124.75(19) yes
C5 N6 C20 122.81(19) yes
C7 N6 C20 112.44(18) yes
N6 C7 C8 110.6(2) yes
N6 C7 H71 108.1 no
C8 C7 H71 108.6 no
N6 C7 H72 108.8 no
C8 C7 H72 111.0 no
H71 C7 H72 109.7 no
C7 C8 C9 108.6(2) yes
C7 C8 H81 110.3 no
C9 C8 H81 111.4 no
C7 C8 H82 106.5 no
C9 C8 H82 108.0 no
H81 C8 H82 111.9 no
C8 C9 N10 109.9(2) yes
C8 C9 H92 109.7 no
N10 C9 H92 108.6 no
C8 C9 H91 110.9 no
N10 C9 H91 108.8 no
H92 C9 H91 108.9 no
C9 N10 C5 123.8(2) yes
C9 N10 C11 113.97(18) yes
C5 N10 C11 122.16(19) yes
N10 C11 C12 118.6(2) yes
N10 C11 C18 119.4(2) yes
C12 C11 C18 121.6(2) yes
C11 C12 C13 121.2(2) yes
C11 C12 C14 118.5(2) yes
C13 C12 C14 120.3(2) yes
C12 C13 H131 111.7 no
C12 C13 H132 108.6 no
H131 C13 H132 109.8 no
C12 C13 H133 109.8 no
H131 C13 H133 107.6 no
H132 C13 H133 109.3 no
C12 C14 C15 121.2(2) yes
C12 C14 H141 118.8 no
C15 C14 H141 120.0 no
C14 C15 C16 121.0(2) yes
C14 C15 C17 118.5(2) yes
C16 C15 C17 120.5(2) yes
C15 C16 H161 112.1 no
C15 C16 H163 110.1 no
H161 C16 H163 107.6 no
C15 C16 H162 110.3 no
H161 C16 H162 108.5 no
H163 C16 H162 108.1 no
C15 C17 C18 122.6(2) yes
C15 C17 H171 119.8 no
C18 C17 H171 117.6 no
C11 C18 C17 117.4(2) yes
C11 C18 C19 122.5(2) yes
C17 C18 C19 120.0(2) yes
C18 C19 H191 112.7 no
C18 C19 H193 109.4 no
H191 C19 H193 110.1 no
C18 C19 H192 106.8 no
H191 C19 H192 109.0 no
H193 C19 H192 108.7 no
N6 C20 C21 119.1(2) yes
N6 C20 C27 118.5(2) yes
C21 C20 C27 122.1(2) yes
C20 C21 C22 122.1(2) yes
C20 C21 C23 117.4(2) yes
C22 C21 C23 120.5(2) yes
C21 C22 H221 108.8 no
C21 C22 H223 113.3 no
H221 C22 H223 106.4 no
C21 C22 H222 111.7 no
H221 C22 H222 107.3 no
H223 C22 H222 109.1 no
C21 C23 C24 122.2(2) yes
C21 C23 H231 119.5 no
C24 C23 H231 118.3 no
C23 C24 C25 121.0(3) yes
C23 C24 C26 118.8(2) yes
C25 C24 C26 120.2(3) yes
C24 C25 H251 111.6 no
C24 C25 H253 107.1 no
H251 C25 H253 110.0 no
C24 C25 H252 109.5 no
H251 C25 H252 109.6 no
H253 C25 H252 109.0 no
C24 C26 C27 121.3(2) yes
C24 C26 H261 119.0 no
C27 C26 H261 119.7 no
C20 C27 C26 118.2(2) yes
C20 C27 C28 122.1(2) yes
C26 C27 C28 119.6(2) yes
C27 C28 H282 111.4 no
C27 C28 H281 107.4 no
H282 C28 H281 108.0 no
C27 C28 H283 111.6 no
H282 C28 H283 109.6 no
H281 C28 H283 108.6 no

loop_
_geom_bond_atom_site_label_1
_geom_bond_atom_site_label_2
_geom_bond_distance
_geom_bond_publ_flag
Cl1 Al2 2.1471(9) yes
Al2 Cl3 2.1191(10) yes
Al2 Cl4 2.1300(10) yes
Al2 C5 2.077(2) yes
C5 N6 1.343(3) yes
C5 N10 1.347(3) yes
N6 C7 1.476(3) yes
N6 C20 1.443(3) yes
C7 C8 1.502(4) yes
C7 H71 0.965 no
C7 H72 0.963 no
C8 C9 1.509(4) yes
C8 H81 0.990 no
C8 H82 0.955 no
C9 N10 1.476(3) yes
C9 H92 0.988 no
C9 H91 0.971 no
N10 C11 1.457(3) yes
C11 C12 1.392(3) yes
C11 C18 1.394(3) yes
C12 C13 1.521(3) yes
C12 C14 1.388(3) yes
C13 H131 0.962 no
C13 H132 0.963 no
C13 H133 0.974 no
C14 C15 1.392(3) yes
C14 H141 0.949 no
C15 C16 1.508(3) yes
C15 C17 1.374(4) yes
C16 H161 0.967 no
C16 H163 0.961 no
C16 H162 0.980 no
C17 C18 1.392(3) yes
C17 H171 0.936 no
C18 C19 1.506(4) yes
C19 H191 0.993 no
C19 H193 0.971 no
C19 H192 0.986 no
C20 C21 1.400(4) yes
C20 C27 1.391(3) yes
C21 C22 1.507(4) yes
C21 C23 1.388(4) yes
C22 H221 0.955 no
C22 H223 0.969 no
C22 H222 0.955 no
C23 C24 1.381(4) yes
C23 H231 0.965 no
C24 C25 1.512(3) yes
C24 C26 1.392(4) yes
C25 H251 0.975 no
C25 H253 0.965 no
C25 H252 0.963 no
C26 C27 1.387(3) yes
C26 H261 0.953 no
C27 C28 1.505(4) yes
C28 H282 0.952 no
C28 H281 0.970 no
C28 H283 0.947 no
